data_4500006
loop_
_publ_author_name
'Scott G. Fleischman'
'Srinivasan S. Kuduva'
'Jennifer A. McMahon'
'Brian Moulton'
'Rosa D. Bailey Walsh'
'Na\'ir Rodr\'iguez-Hornedo'
'Michael J. Zaworotko'

_publ_section_title
;
 Crystal Engineering of the Composition of Pharmaceutical Phases:
 Multiple-Component Crystalline Solids Involving Carbamazepine
;
_journal_issue 6
_journal_name_full 'Crystal Growth & Design'
_journal_page_first 909
_journal_page_last 919
_journal_paper_doi 10.1021/cg034035x
_journal_volume 3
_journal_year 2003
_chemical_formula_sum 'C44 H40 N4 O10'
_chemical_formula_weight 784.80
_chemical_name_systematic
; 
 ? 
;
_space_group_IT_number 15
_symmetry_space_group_name_Hall '-C 2yc'
_symmetry_space_group_name_H-M 'C 1 2/c 1'
_atom_sites_solution_hydrogens geom
_atom_sites_solution_primary direct
_atom_sites_solution_secondary difmap
_audit_creation_method SHELXL-97
_cell_angle_alpha 90.00
_cell_angle_beta 100.491(6)
_cell_angle_gamma 90.00
_cell_formula_units_Z 4
_cell_length_a 18.388(4)
_cell_length_b 12.682(3)
_cell_length_c 16.429(3)
_cell_measurement_temperature 100(2)
_cell_volume 3767.1(14)
_computing_structure_refinement 'SHELXL-97 (Sheldrick, 1997)'
_computing_structure_solution 'SHELXS-97 (Sheldrick, 1990)'
_diffrn_ambient_temperature 100(2)
_diffrn_measured_fraction_theta_full 0.964
_diffrn_measured_fraction_theta_max 0.964
_diffrn_radiation_monochromator graphite
_diffrn_radiation_source 'fine-focus sealed tube'
_diffrn_radiation_type MoK\a
_diffrn_radiation_wavelength 0.71073
_diffrn_reflns_av_R_equivalents 0.0515
_diffrn_reflns_av_sigmaI/netI 0.0739
_diffrn_reflns_limit_h_max 23
_diffrn_reflns_limit_h_min -24
_diffrn_reflns_limit_k_max 15
_diffrn_reflns_limit_k_min -16
_diffrn_reflns_limit_l_max 19
_diffrn_reflns_limit_l_min -21
_diffrn_reflns_number 16499
_diffrn_reflns_theta_full 28.24
_diffrn_reflns_theta_max 28.24
_diffrn_reflns_theta_min 1.96
_exptl_absorpt_coefficient_mu 0.099
_exptl_absorpt_correction_T_max 0.9853
_exptl_absorpt_correction_T_min 0.9804
_exptl_crystal_density_diffrn 1.384
_exptl_crystal_density_method 'not measured'
_exptl_crystal_F_000 1648
_exptl_crystal_size_max 0.20
_exptl_crystal_size_mid 0.20
_exptl_crystal_size_min 0.15
_refine_diff_density_max 0.313
_refine_diff_density_min -0.335
_refine_diff_density_rms 0.049
_refine_ls_extinction_method none
_refine_ls_goodness_of_fit_ref 0.889
_refine_ls_hydrogen_treatment mixed
_refine_ls_matrix_type full
_refine_ls_number_parameters 263
_refine_ls_number_reflns 4481
_refine_ls_number_restraints 0
_refine_ls_restrained_S_all 0.889
_refine_ls_R_factor_all 0.0667
_refine_ls_R_factor_gt 0.0433
_refine_ls_shift/su_max 0.001
_refine_ls_shift/su_mean 0.000
_refine_ls_structure_factor_coef Fsqd
_refine_ls_weighting_details 'calc w=1/[\s^2^(Fo^2^)+(0.0365P)^2^+0.0000P] where P=(Fo^2^+2Fc^2^)/3'
_refine_ls_weighting_scheme calc
_refine_ls_wR_factor_gt 0.0861
_refine_ls_wR_factor_ref 0.0913
_reflns_number_gt 2901
_reflns_number_total 4481
_reflns_threshold_expression >2sigma(I)
_cod_data_source_file jm642.cif
_cod_data_source_block jm642
_cod_original_cell_volume 3767.2(13)
_cod_database_code 4500006

loop_
_symmetry_equiv_pos_as_xyz
'x, y, z'
'-x, y, -z+1/2'
'x+1/2, y+1/2, z'
'-x+1/2, y+1/2, -z+1/2'
'-x, -y, -z'
'x, -y, z-1/2'
'-x+1/2, -y+1/2, -z'
'x+1/2, -y+1/2, z-1/2'

loop_
_atom_site_label
_atom_site_type_symbol
_atom_site_fract_x
_atom_site_fract_y
_atom_site_fract_z
_atom_site_U_iso_or_equiv
_atom_site_adp_type
_atom_site_occupancy
_atom_site_symmetry_multiplicity
_atom_site_calc_flag
_atom_site_refinement_flags
_atom_site_disorder_assembly
_atom_site_disorder_group
O1 O 0.13793(5) 0.32261(8) 0.02045(6) 0.0180(3) Uani 1 1 d . . .
O1A O 0.06346(6) 0.17383(9) -0.07131(7) 0.0256(3) Uani 1 1 d . . .
H1AA H 0.0909 0.2199 -0.0449 0.038 Uiso 1 1 calc R . .
O2A O 0.16279(6) 0.14541(9) -0.12925(7) 0.0265(3) Uani 1 1 d . . .
O3A O 0.07923(6) -0.24954(8) -0.35313(7) 0.0265(3) Uani 1 1 d . . .
H3AE H 0.0973 -0.2736 -0.3927 0.040 Uiso 1 1 calc R . .
O4A O 0.15140(7) -0.11128(10) -0.36426(9) 0.0430(4) Uani 1 1 d . . .
N1 N 0.21428(7) 0.35251(10) -0.07090(8) 0.0185(3) Uani 1 1 d . . .
H1A H 0.2061 0.2890 -0.0921 0.022 Uiso 1 1 calc R . .
H1B H 0.2442 0.3959 -0.0905 0.022 Uiso 1 1 calc R . .
N2 N 0.19455(6) 0.48296(9) 0.02109(7) 0.0151(3) Uani 1 1 d . . .
C1 C 0.30060(8) 0.57415(12) -0.01939(10) 0.0195(4) Uani 1 1 d . . .
H1C H 0.3334 0.5313 0.0181 0.023 Uiso 1 1 calc R . .
C2 C 0.32868(9) 0.64819(13) -0.06846(10) 0.0248(4) Uani 1 1 d . . .
H2A H 0.3806 0.6565 -0.0640 0.030 Uiso 1 1 calc R . .
C3 C 0.28056(9) 0.70951(13) -0.12362(10) 0.0253(4) Uani 1 1 d . . .
H3A H 0.2995 0.7586 -0.1582 0.030 Uiso 1 1 calc R . .
C4 C 0.20500(9) 0.69948(12) -0.12853(10) 0.0243(4) Uani 1 1 d . . .
H4A H 0.1726 0.7417 -0.1669 0.029 Uiso 1 1 calc R . .
C5 C 0.17524(8) 0.62822(12) -0.07802(9) 0.0188(4) Uani 1 1 d . . .
C6 C 0.22469(8) 0.56339(12) -0.02548(9) 0.0168(3) Uani 1 1 d . . .
C7 C 0.09486(9) 0.62503(12) -0.08032(10) 0.0231(4) Uani 1 1 d . . .
H7A H 0.0643 0.6387 -0.1324 0.028 Uiso 1 1 calc R . .
C8 C 0.06003(8) 0.60505(12) -0.01710(10) 0.0223(4) Uani 1 1 d . . .
H8A H 0.0076 0.6093 -0.0289 0.027 Uiso 1 1 calc R . .
C9 C 0.09340(8) 0.57745(12) 0.06814(10) 0.0186(4) Uani 1 1 d . . .
C10 C 0.06018(9) 0.60930(13) 0.13429(11) 0.0245(4) Uani 1 1 d . . .
H10A H 0.0149 0.6471 0.1233 0.029 Uiso 1 1 calc R . .
C11 C 0.09195(9) 0.58685(13) 0.21533(11) 0.0282(4) Uani 1 1 d . . .
H11A H 0.0690 0.6107 0.2593 0.034 Uiso 1 1 calc R . .
C12 C 0.15745(9) 0.52942(13) 0.23253(10) 0.0239(4) Uani 1 1 d . . .
H12A H 0.1792 0.5138 0.2882 0.029 Uiso 1 1 calc R . .
C13 C 0.19086(8) 0.49506(12) 0.16833(9) 0.0190(4) Uani 1 1 d . . .
H13A H 0.2353 0.4552 0.1797 0.023 Uiso 1 1 calc R . .
C14 C 0.15917(8) 0.51907(11) 0.08740(9) 0.0158(3) Uani 1 1 d . . .
C15 C 0.18123(8) 0.38307(12) -0.00904(9) 0.0148(3) Uani 1 1 d . . .
C1A C 0.04974(8) 0.05504(11) -0.18562(9) 0.0148(3) Uani 1 1 d . . .
C2A C 0.0000 0.12488(16) -0.2500 0.0163(5) Uani 1 2 d S . .
H2AA H -0.0312 0.1707 -0.2217 0.020 Uiso 0.50 1 calc PR . .
H2AB H 0.0312 0.1707 -0.2783 0.020 Uiso 0.50 1 calc PR . .
C3A C 0.09813(8) -0.01445(11) -0.23115(9) 0.0152(3) Uani 1 1 d . . .
H3AA H 0.1291 0.0308 -0.2601 0.018 Uiso 1 1 calc R . .
H3AB H 0.1314 -0.0584 -0.1906 0.018 Uiso 1 1 calc R . .
C4A C 0.04906(8) -0.08591(12) -0.29422(9) 0.0149(3) Uani 1 1 d . . .
C5A C -0.00055(8) -0.01545(12) -0.35873(9) 0.0161(3) Uani 1 1 d . . .
H5AA H 0.0307 0.0292 -0.3878 0.019 Uiso 1 1 calc R . .
H5AB H -0.0320 -0.0602 -0.4003 0.019 Uiso 1 1 calc R . .
C6A C 0.0000 -0.15547(16) -0.2500 0.0159(5) Uani 1 2 d S . .
H6AA H -0.0314 -0.2013 -0.2908 0.019 Uiso 0.50 1 calc PR . .
H6AB H 0.0314 -0.2013 -0.2092 0.019 Uiso 0.50 1 calc PR . .
C7A C 0.09827(8) 0.12841(12) -0.12598(9) 0.0173(3) Uani 1 1 d . . .
C8A C 0.09893(8) -0.14954(12) -0.34046(10) 0.0175(3) Uani 1 1 d . . .

loop_
_atom_site_aniso_label
_atom_site_aniso_U_11
_atom_site_aniso_U_22
_atom_site_aniso_U_33
_atom_site_aniso_U_23
_atom_site_aniso_U_13
_atom_site_aniso_U_12
O1 0.0208(6) 0.0158(6) 0.0195(6) -0.0004(5) 0.0092(5) -0.0042(5)
O1A 0.0242(6) 0.0284(7) 0.0256(7) -0.0134(5) 0.0082(5) -0.0076(5)
O2A 0.0184(6) 0.0257(7) 0.0364(8) -0.0127(6) 0.0076(5) -0.0035(5)
O3A 0.0344(7) 0.0184(6) 0.0323(7) -0.0090(5) 0.0213(6) -0.0037(5)
O4A 0.0417(8) 0.0275(8) 0.0717(10) -0.0157(7) 0.0419(8) -0.0104(6)
N1 0.0242(7) 0.0136(7) 0.0206(8) -0.0024(6) 0.0116(6) -0.0043(6)
N2 0.0187(7) 0.0123(7) 0.0158(7) 0.0003(6) 0.0066(5) -0.0013(5)
C1 0.0218(8) 0.0168(9) 0.0212(9) -0.0018(7) 0.0071(7) -0.0006(7)
C2 0.0264(9) 0.0203(9) 0.0313(10) -0.0054(8) 0.0147(8) -0.0059(7)
C3 0.0390(10) 0.0152(9) 0.0258(10) 0.0004(8) 0.0167(8) -0.0053(8)
C4 0.0345(10) 0.0161(9) 0.0227(10) 0.0038(7) 0.0066(8) 0.0000(7)
C5 0.0253(8) 0.0144(9) 0.0168(9) -0.0019(7) 0.0043(7) -0.0034(7)
C6 0.0235(8) 0.0130(8) 0.0153(9) -0.0029(7) 0.0073(7) -0.0037(7)
C7 0.0244(9) 0.0190(9) 0.0233(10) 0.0035(7) -0.0026(7) -0.0001(7)
C8 0.0168(8) 0.0189(9) 0.0302(10) 0.0012(8) 0.0014(7) -0.0005(7)
C9 0.0177(8) 0.0147(8) 0.0242(9) -0.0008(7) 0.0057(7) -0.0038(6)
C10 0.0209(8) 0.0212(9) 0.0339(11) 0.0001(8) 0.0115(8) 0.0023(7)
C11 0.0326(10) 0.0285(10) 0.0285(11) -0.0057(8) 0.0186(8) -0.0024(8)
C12 0.0307(9) 0.0238(10) 0.0181(9) -0.0007(8) 0.0064(7) -0.0049(7)
C13 0.0198(8) 0.0172(9) 0.0203(9) 0.0004(7) 0.0048(7) -0.0012(7)
C14 0.0185(8) 0.0119(8) 0.0184(9) -0.0014(7) 0.0071(7) -0.0045(6)
C15 0.0128(7) 0.0164(8) 0.0143(8) 0.0024(7) 0.0002(6) 0.0011(6)
C1A 0.0161(8) 0.0130(8) 0.0161(8) 0.0004(7) 0.0048(6) 0.0006(6)
C2A 0.0170(11) 0.0140(12) 0.0193(12) 0.000 0.0066(9) 0.000
C3A 0.0148(7) 0.0135(8) 0.0179(9) 0.0004(7) 0.0049(6) -0.0007(6)
C4A 0.0154(7) 0.0127(8) 0.0177(9) -0.0013(7) 0.0063(6) -0.0006(6)
C5A 0.0172(8) 0.0162(9) 0.0159(8) 0.0002(7) 0.0056(6) -0.0017(6)
C6A 0.0176(11) 0.0129(11) 0.0183(12) 0.000 0.0066(9) 0.000
C7A 0.0192(8) 0.0135(8) 0.0192(9) 0.0011(7) 0.0037(7) 0.0038(6)
C8A 0.0191(8) 0.0166(9) 0.0180(9) 0.0001(7) 0.0061(7) 0.0003(7)

loop_
_atom_type_symbol
_atom_type_description
_atom_type_scat_dispersion_real
_atom_type_scat_dispersion_imag
_atom_type_scat_source
C C 0.0033 0.0016 'International Tables Vol C Tables 4.2.6.8 and 6.1.1.4'
H H 0.0000 0.0000 'International Tables Vol C Tables 4.2.6.8 and 6.1.1.4'
N N 0.0061 0.0033 'International Tables Vol C Tables 4.2.6.8 and 6.1.1.4'
O O 0.0106 0.0060 'International Tables Vol C Tables 4.2.6.8 and 6.1.1.4'

loop_
_geom_angle_atom_site_label_1
_geom_angle_atom_site_label_2
_geom_angle_atom_site_label_3
_geom_angle
_geom_angle_site_symmetry_1
_geom_angle_site_symmetry_3
_geom_angle_publ_flag
C15 N2 C14 119.52(12) . . ?
C15 N2 C6 121.57(12) . . ?
C14 N2 C6 116.45(12) . . ?
C6 C1 C2 119.82(15) . . ?
C3 C2 C1 119.74(15) . . ?
C4 C3 C2 120.14(15) . . ?
C3 C4 C5 121.36(16) . . ?
C6 C5 C4 117.59(14) . . ?
C6 C5 C7 122.39(14) . . ?
C4 C5 C7 120.01(15) . . ?
C1 C6 C5 121.21(14) . . ?
C1 C6 N2 120.60(14) . . ?
C5 C6 N2 118.17(13) . . ?
C8 C7 C5 127.21(16) . . ?
C7 C8 C9 127.58(15) . . ?
C10 C9 C14 117.19(15) . . ?
C10 C9 C8 120.47(14) . . ?
C14 C9 C8 122.34(14) . . ?
C11 C10 C9 121.37(15) . . ?
C10 C11 C12 120.10(15) . . ?
C13 C12 C11 119.86(16) . . ?
C12 C13 C14 119.66(15) . . ?
C13 C14 C9 121.80(14) . . ?
C13 C14 N2 119.13(13) . . ?
C9 C14 N2 119.07(14) . . ?
O1 C15 N1 121.49(14) . . ?
O1 C15 N2 120.51(13) . . ?
N1 C15 N2 118.00(13) . . ?
C7A C1A C3A 109.91(12) . . ?
C7A C1A C2A 107.20(12) . . ?
C3A C1A C2A 108.54(11) . . ?
C7A C1A C5A 112.09(12) . 2_554 ?
C3A C1A C5A 109.73(12) . 2_554 ?
C2A C1A C5A 109.28(11) . 2_554 ?
C1A C2A C1A 110.05(17) 2_554 . ?
C4A C3A C1A 110.14(12) . . ?
C8A C4A C6A 112.97(12) . . ?
C8A C4A C3A 108.38(12) . . ?
C6A C4A C3A 110.03(11) . . ?
C8A C4A C5A 107.29(12) . . ?
C6A C4A C5A 109.35(11) . . ?
C3A C4A C5A 108.71(12) . . ?
C1A C5A C4A 109.47(12) 2_554 . ?
C4A C6A C4A 109.89(17) 2_554 . ?
O2A C7A O1A 123.22(14) . . ?
O2A C7A C1A 122.94(14) . . ?
O1A C7A C1A 113.82(12) . . ?
O4A C8A O3A 123.08(14) . . ?
O4A C8A C4A 122.52(14) . . ?
O3A C8A C4A 114.39(12) . . ?

loop_
_geom_bond_atom_site_label_1
_geom_bond_atom_site_label_2
_geom_bond_distance
_geom_bond_site_symmetry_2
_geom_bond_publ_flag
O1 C15 1.2638(16) . ?
O1A C7A 1.3258(17) . ?
O2A C7A 1.2164(17) . ?
O3A C8A 1.3249(18) . ?
O4A C8A 1.2069(17) . ?
N1 C15 1.3331(18) . ?
N2 C15 1.3659(19) . ?
N2 C14 1.4415(18) . ?
N2 C6 1.4449(18) . ?
C1 C6 1.388(2) . ?
C1 C2 1.396(2) . ?
C2 C3 1.385(2) . ?
C3 C4 1.383(2) . ?
C4 C5 1.404(2) . ?
C5 C6 1.401(2) . ?
C5 C7 1.472(2) . ?
C7 C8 1.340(2) . ?
C8 C9 1.465(2) . ?
C9 C10 1.400(2) . ?
C9 C14 1.404(2) . ?
C10 C11 1.383(2) . ?
C11 C12 1.392(2) . ?
C12 C13 1.384(2) . ?
C13 C14 1.385(2) . ?
C1A C7A 1.518(2) . ?
C1A C3A 1.5396(19) . ?
C1A C2A 1.5451(19) . ?
C1A C5A 1.5452(19) 2_554 ?
C2A C1A 1.5451(19) 2_554 ?
C3A C4A 1.539(2) . ?
C4A C8A 1.5240(19) . ?
C4A C6A 1.5358(18) . ?
C4A C5A 1.550(2) . ?
C5A C1A 1.5452(19) 2_554 ?
C6A C4A 1.5358(18) 2_554 ?
